data_7244082
loop_
_publ_author_name
'Zeng, Zhenfang'
'Cai, Jiehui'
'Li, Fuyan'
'Weng, Yanying'
'Huang, Qiuping'
'Yang, Honglan'
'Huang, Qiuchan'
'Wei, Youhuan'

_publ_section_title
;
 Synthesis, crystal structures, DNA interactions, and antitumor activity
 of two new dinuclear copper(ii) complexes with thiazole ligand
;
_journal_issue 63
_journal_name_full 'RSC Advances'
_journal_page_first 40040
_journal_page_last 40050
_journal_paper_doi 10.1039/D1RA05798G
_journal_volume 11
_journal_year 2021
_chemical_formula_moiety 'C44 H32 Cu2 N8 O18 S2, 2(C3 H7 N O)'
_chemical_formula_sum 'C50 H46 Cu2 N10 O20 S2'
_chemical_formula_weight 1298.17
_space_group_IT_number 15
_space_group_name_Hall '-C 2yc'
_space_group_name_H-M_alt 'C 1 2/c 1'
_symmetry_cell_setting monoclinic
_symmetry_space_group_name_H-M 'C 1 2/c 1'
_atom_sites_solution_hydrogens geom
_atom_sites_solution_primary direct
_atom_sites_solution_secondary difmap
_audit_creation_method SHELXL-97
_audit_update_record
;
2021-05-30 deposited with the CCDC.	2021-12-01 downloaded from the CCDC.
;
_cell_angle_alpha 90.00
_cell_angle_beta 97.992(2)
_cell_angle_gamma 90.00
_cell_formula_units_Z 4
_cell_length_a 18.4020(3)
_cell_length_b 16.2054(3)
_cell_length_c 18.6394(3)
_cell_measurement_reflns_used 20402
_cell_measurement_temperature 293(2)
_cell_measurement_theta_max 31.0080
_cell_measurement_theta_min 2.0870
_cell_volume 5504.50(16)
_computing_cell_refinement 'CrysAlisPro 1.171.40.59a (Rigaku OD, 2019)'
_computing_data_collection 'CrysAlisPro 1.171.40.59a (Rigaku OD, 2019)'
_computing_data_reduction 'CrysAlisPro 1.171.40.59a (Rigaku OD, 2019)'
_computing_structure_refinement 'SHELXL-97 (Sheldrick, 1997)'
_computing_structure_solution 'SHELXS-97 (Sheldrick, 1990)'
_diffrn_ambient_temperature 293(2)
_diffrn_measured_fraction_theta_full 1.000
_diffrn_measured_fraction_theta_max 1.000
_diffrn_measurement_device_type 'ROD, Synergy Custom DW system, HyPix'
_diffrn_measurement_method '\w scans'
_diffrn_radiation_monochromator graphite
_diffrn_radiation_source 'fine-focus sealed tube'
_diffrn_radiation_type MoK\a
_diffrn_radiation_wavelength 0.71073
_diffrn_reflns_av_R_equivalents 0.0259
_diffrn_reflns_av_sigmaI/netI 0.0173
_diffrn_reflns_limit_h_max 21
_diffrn_reflns_limit_h_min -21
_diffrn_reflns_limit_k_max 19
_diffrn_reflns_limit_k_min -19
_diffrn_reflns_limit_l_max 22
_diffrn_reflns_limit_l_min -22
_diffrn_reflns_number 26762
_diffrn_reflns_theta_full 25.00
_diffrn_reflns_theta_max 25.00
_diffrn_reflns_theta_min 1.68
_exptl_absorpt_coefficient_mu 0.936
_exptl_absorpt_correction_T_max 1.00000
_exptl_absorpt_correction_T_min 0.89920
_exptl_absorpt_correction_type multi-scan
_exptl_absorpt_process_details
;
CrysAlisPro 1.171.40.59a (Rigaku Oxford Diffraction, 2019)
Empirical absorption correction using spherical harmonics,
 implemented in SCALE3 ABSPACK scaling algorithm.
;
_exptl_crystal_colour green
_exptl_crystal_density_diffrn 1.566
_exptl_crystal_density_method 'not measured'
_exptl_crystal_description block
_exptl_crystal_F_000 2664
_exptl_crystal_size_max 0.32
_exptl_crystal_size_mid 0.20
_exptl_crystal_size_min 0.18
_refine_diff_density_max 1.585
_refine_diff_density_min -0.501
_refine_diff_density_rms 0.085
_refine_ls_extinction_method none
_refine_ls_goodness_of_fit_ref 1.080
_refine_ls_hydrogen_treatment mixed
_refine_ls_matrix_type full
_refine_ls_number_parameters 382
_refine_ls_number_reflns 4857
_refine_ls_number_restraints 0
_refine_ls_restrained_S_all 1.080
_refine_ls_R_factor_all 0.0438
_refine_ls_R_factor_gt 0.0412
_refine_ls_shift/su_max 0.001
_refine_ls_shift/su_mean 0.000
_refine_ls_structure_factor_coef Fsqd
_refine_ls_weighting_details 'calc w=1/[\s^2^(Fo^2^)+(0.0758P)^2^+18.4828P] where P=(Fo^2^+2Fc^2^)/3'
_refine_ls_weighting_scheme calc
_refine_ls_wR_factor_gt 0.1250
_refine_ls_wR_factor_ref 0.1274
_reflns_number_gt 4477
_reflns_number_total 4857
_reflns_threshold_expression >2sigma(I)
_cod_data_source_file d1ra05798g2.cif
_cod_data_source_block nzf-49-100k
_cod_database_code 7244082

loop_
_symmetry_equiv_pos_as_xyz
'x, y, z'
'-x, y, -z+1/2'
'x+1/2, y+1/2, z'
'-x+1/2, y+1/2, -z+1/2'
'-x, -y, -z'
'x, -y, z-1/2'
'-x+1/2, -y+1/2, -z'
'x+1/2, -y+1/2, z-1/2'

loop_
_atom_site_label
_atom_site_type_symbol
_atom_site_fract_x
_atom_site_fract_y
_atom_site_fract_z
_atom_site_U_iso_or_equiv
_atom_site_adp_type
_atom_site_occupancy
_atom_site_symmetry_multiplicity
_atom_site_calc_flag
_atom_site_refinement_flags
_atom_site_disorder_assembly
_atom_site_disorder_group
Cu1 Cu 0.269083(17) 0.66969(2) 0.505911(16) 0.01439(13) Uani 1 1 d . . .
S1 S 0.39984(4) 0.42975(5) 0.57924(5) 0.0261(2) Uani 1 1 d . . .
O1 O 0.35142(10) 0.70988(12) 0.45648(10) 0.0185(4) Uani 1 1 d . . .
O2 O 0.32030(11) 0.70930(13) 0.59956(10) 0.0213(4) Uani 1 1 d . . .
O3 O 0.29090(11) 0.84381(13) 0.58854(11) 0.0209(4) Uani 1 1 d . . .
O4 O 0.32026(11) 0.84373(12) 0.44792(11) 0.0203(4) Uani 1 1 d . . .
O5 O 0.52160(13) 0.78175(15) 0.92979(11) 0.0318(5) Uani 1 1 d . . .
O6 O 0.50333(13) 0.91286(15) 0.91770(12) 0.0320(5) Uani 1 1 d . . .
O7 O 0.62964(15) 0.92281(17) 0.29132(16) 0.0456(7) Uani 1 1 d . . .
O8 O 0.64748(14) 0.79190(18) 0.27999(15) 0.0425(6) Uani 1 1 d . . .
O10 O 0.15499(12) 0.26010(13) 0.55918(12) 0.0281(5) Uani 1 1 d . . .
N1 N 0.31226(13) 0.54595(14) 0.52256(12) 0.0177(5) Uani 1 1 d . . .
N2 N 0.43695(14) 0.58377(16) 0.54716(15) 0.0269(6) Uani 1 1 d . . .
H2A H 0.4290 0.6329 0.5304 0.032 Uiso 1 1 calc R . .
H2B H 0.4808 0.5687 0.5641 0.032 Uiso 1 1 calc R . .
N3 N 0.49349(14) 0.84125(17) 0.89684(13) 0.0243(6) Uani 1 1 d . . .
N4 N 0.61330(15) 0.85071(19) 0.30009(14) 0.0292(6) Uani 1 1 d . . .
C1 C 0.36423(15) 0.79877(19) 0.69524(15) 0.0192(6) Uani 1 1 d . . .
C2 C 0.37389(17) 0.8785(2) 0.72161(17) 0.0259(7) Uani 1 1 d . . .
H2 H 0.3526 0.9224 0.6943 0.031 Uiso 1 1 calc R . .
C3 C 0.41498(17) 0.8933(2) 0.78839(17) 0.0289(7) Uani 1 1 d . . .
H3 H 0.4215 0.9467 0.8065 0.035 Uiso 1 1 calc R . .
C4 C 0.44604(16) 0.8265(2) 0.82742(16) 0.0217(6) Uani 1 1 d . . .
C5 C 0.43695(18) 0.7469(2) 0.80293(17) 0.0297(7) Uani 1 1 d . . .
H5 H 0.4584 0.7032 0.8304 0.036 Uiso 1 1 calc R . .
C6 C 0.39495(19) 0.7333(2) 0.73620(17) 0.0301(7) Uani 1 1 d . . .
H6 H 0.3874 0.6797 0.7189 0.036 Uiso 1 1 calc R . .
C7 C 0.32146(15) 0.78248(18) 0.62180(15) 0.0179(6) Uani 1 1 d . . .
C8 C 0.42747(15) 0.80143(19) 0.40211(15) 0.0189(6) Uani 1 1 d . . .
C9 C 0.44977(16) 0.88276(19) 0.39369(16) 0.0230(6) Uani 1 1 d . . .
H9 H 0.4234 0.9260 0.4103 0.028 Uiso 1 1 calc R . .
C10 C 0.51096(17) 0.8992(2) 0.36064(16) 0.0254(7) Uani 1 1 d . . .
H10 H 0.5265 0.9531 0.3552 0.031 Uiso 1 1 calc R . .
C11 C 0.54858(16) 0.8337(2) 0.33585(16) 0.0239(7) Uani 1 1 d . . .
C12 C 0.52764(16) 0.7523(2) 0.34299(17) 0.0263(7) Uani 1 1 d . . .
H12 H 0.5537 0.7094 0.3253 0.032 Uiso 1 1 calc R . .
C13 C 0.46683(16) 0.7362(2) 0.37720(17) 0.0247(6) Uani 1 1 d . . .
H13 H 0.4523 0.6821 0.3835 0.030 Uiso 1 1 calc R . .
C14 C 0.36115(15) 0.78346(17) 0.43853(14) 0.0164(6) Uani 1 1 d . . .
C15 C 0.38123(16) 0.53081(17) 0.54677(15) 0.0197(6) Uani 1 1 d . . .
C16 C 0.26913(16) 0.47545(17) 0.52794(15) 0.0175(6) Uani 1 1 d . . .
C17 C 0.19339(16) 0.46904(18) 0.50508(15) 0.0199(6) Uani 1 1 d . . .
H17 H 0.1672 0.5135 0.4830 0.024 Uiso 1 1 calc R . .
C18 C 0.15831(16) 0.39545(19) 0.51605(16) 0.0224(6) Uani 1 1 d . . .
H18 H 0.1083 0.3904 0.5002 0.027 Uiso 1 1 calc R . .
C19 C 0.19653(18) 0.32844(18) 0.55059(16) 0.0226(6) Uani 1 1 d . . .
C20 C 0.27197(17) 0.33340(18) 0.57273(17) 0.0230(6) Uani 1 1 d . . .
H20 H 0.2981 0.2892 0.5953 0.028 Uiso 1 1 calc R . .
C21 C 0.30644(16) 0.40705(18) 0.55965(15) 0.0204(6) Uani 1 1 d . . .
C22 C 0.1905(2) 0.1935(2) 0.60000(19) 0.0326(7) Uani 1 1 d . . .
H22A H 0.2305 0.1738 0.5767 0.049 Uiso 1 1 calc R . .
H22B H 0.1560 0.1495 0.6028 0.049 Uiso 1 1 calc R . .
H22C H 0.2088 0.2122 0.6480 0.049 Uiso 1 1 calc R . .
O9 O 0.54123(18) 0.5264(2) 0.66578(18) 0.0670(10) Uani 1 1 d . . .
N5 N 0.65829(17) 0.5050(2) 0.71774(17) 0.0441(8) Uani 1 1 d . . .
C23 C 0.5881(2) 0.5253(2) 0.7189(2) 0.0425(9) Uani 1 1 d . . .
H23 H 0.5740 0.5396 0.7633 0.051 Uiso 1 1 calc R . .
C24 C 0.7123(3) 0.5156(4) 0.7823(2) 0.0625(13) Uani 1 1 d . . .
H24A H 0.7463 0.5582 0.7739 0.094 Uiso 1 1 calc R . .
H24B H 0.7383 0.4648 0.7931 0.094 Uiso 1 1 calc R . .
H24C H 0.6877 0.5309 0.8225 0.094 Uiso 1 1 calc R . .
C25 C 0.6826(3) 0.4766(3) 0.6524(3) 0.0602(12) Uani 1 1 d . . .
H25A H 0.7003 0.4210 0.6590 0.090 Uiso 1 1 calc R . .
H25B H 0.7213 0.5116 0.6406 0.090 Uiso 1 1 calc R . .
H25C H 0.6424 0.4781 0.6136 0.090 Uiso 1 1 calc R . .

loop_
_atom_site_aniso_label
_atom_site_aniso_U_11
_atom_site_aniso_U_22
_atom_site_aniso_U_33
_atom_site_aniso_U_23
_atom_site_aniso_U_13
_atom_site_aniso_U_12
Cu1 0.0136(2) 0.0153(2) 0.0130(2) 0.00102(12) -0.00245(14) 0.00146(12)
S1 0.0176(4) 0.0187(4) 0.0400(5) 0.0082(3) -0.0031(3) 0.0037(3)
O1 0.0172(10) 0.0184(10) 0.0195(10) 0.0018(8) 0.0005(8) 0.0013(8)
O2 0.0227(10) 0.0236(11) 0.0156(9) 0.0007(8) -0.0041(8) 0.0003(8)
O3 0.0192(10) 0.0234(11) 0.0177(10) 0.0000(8) -0.0051(8) 0.0014(8)
O4 0.0191(10) 0.0191(10) 0.0228(10) 0.0021(8) 0.0029(8) 0.0020(8)
O5 0.0296(12) 0.0438(14) 0.0191(11) -0.0007(10) -0.0069(9) 0.0105(10)
O6 0.0318(12) 0.0387(14) 0.0226(11) -0.0084(10) -0.0061(9) -0.0025(10)
O7 0.0391(15) 0.0464(16) 0.0549(17) 0.0037(13) 0.0192(13) -0.0149(12)
O8 0.0275(13) 0.0569(17) 0.0458(15) 0.0112(13) 0.0146(11) 0.0071(12)
O10 0.0303(11) 0.0246(11) 0.0302(12) 0.0000(9) 0.0073(9) -0.0081(9)
N1 0.0165(11) 0.0164(12) 0.0188(11) -0.0001(9) -0.0025(9) 0.0015(9)
N2 0.0152(12) 0.0202(13) 0.0422(16) 0.0085(11) -0.0070(11) 0.0015(10)
N3 0.0165(12) 0.0415(16) 0.0143(12) -0.0028(11) 0.0000(10) 0.0027(11)
N4 0.0198(13) 0.0438(17) 0.0231(13) 0.0081(12) 0.0001(11) -0.0035(13)
C1 0.0139(13) 0.0289(16) 0.0145(13) 0.0005(12) 0.0009(11) -0.0003(12)
C2 0.0247(15) 0.0279(16) 0.0221(15) 0.0005(13) -0.0076(12) 0.0027(13)
C3 0.0256(16) 0.0323(17) 0.0260(16) -0.0063(14) -0.0070(13) 0.0012(13)
C4 0.0148(14) 0.0368(18) 0.0132(13) -0.0020(12) 0.0008(11) 0.0008(12)
C5 0.0351(17) 0.0322(18) 0.0184(15) 0.0049(13) -0.0087(13) 0.0036(15)
C6 0.0378(18) 0.0278(16) 0.0214(15) -0.0026(13) -0.0071(13) 0.0015(14)
C7 0.0143(13) 0.0240(15) 0.0151(13) 0.0003(11) 0.0010(11) -0.0014(11)
C8 0.0170(14) 0.0245(15) 0.0136(13) 0.0027(11) -0.0038(10) 0.0007(12)
C9 0.0229(15) 0.0240(15) 0.0214(14) -0.0007(12) 0.0004(12) -0.0024(12)
C10 0.0266(16) 0.0267(16) 0.0219(15) 0.0013(12) -0.0008(12) -0.0060(13)
C11 0.0164(14) 0.0377(18) 0.0168(14) 0.0074(12) -0.0009(12) -0.0006(12)
C12 0.0218(15) 0.0300(17) 0.0278(16) 0.0078(13) 0.0056(12) 0.0083(13)
C13 0.0243(15) 0.0238(15) 0.0266(15) 0.0076(12) 0.0052(12) 0.0032(12)
C14 0.0149(13) 0.0219(15) 0.0105(12) -0.0008(10) -0.0040(10) 0.0010(11)
C15 0.0194(14) 0.0173(14) 0.0212(14) 0.0021(11) -0.0014(11) 0.0040(11)
C16 0.0209(14) 0.0161(14) 0.0152(13) -0.0021(11) 0.0011(10) 0.0015(11)
C17 0.0195(14) 0.0214(14) 0.0181(13) -0.0025(11) -0.0005(11) 0.0038(11)
C18 0.0184(14) 0.0273(16) 0.0212(14) -0.0063(12) 0.0020(11) -0.0007(12)
C19 0.0278(16) 0.0216(15) 0.0197(15) -0.0048(11) 0.0073(12) -0.0045(12)
C20 0.0243(16) 0.0189(15) 0.0252(15) 0.0023(11) 0.0019(13) 0.0023(11)
C21 0.0185(14) 0.0202(14) 0.0214(14) -0.0011(11) -0.0007(11) 0.0022(11)
C22 0.043(2) 0.0248(16) 0.0314(17) 0.0028(14) 0.0096(15) -0.0074(15)
O9 0.0443(17) 0.089(3) 0.060(2) 0.0141(18) -0.0210(15) 0.0014(17)
N5 0.0317(16) 0.068(2) 0.0338(16) 0.0145(16) 0.0090(13) 0.0141(16)
C23 0.036(2) 0.045(2) 0.045(2) 0.0036(17) 0.0004(17) 0.0032(17)
C24 0.043(2) 0.104(4) 0.042(2) 0.008(2) 0.0111(19) 0.003(3)
C25 0.071(3) 0.061(3) 0.053(3) -0.007(2) 0.022(2) 0.007(2)

loop_
_atom_type_symbol
_atom_type_description
_atom_type_scat_dispersion_real
_atom_type_scat_dispersion_imag
_atom_type_scat_source
C C 0.0033 0.0016 'International Tables Vol C Tables 4.2.6.8 and 6.1.1.4'
H H 0.0000 0.0000 'International Tables Vol C Tables 4.2.6.8 and 6.1.1.4'
N N 0.0061 0.0033 'International Tables Vol C Tables 4.2.6.8 and 6.1.1.4'
O O 0.0106 0.0060 'International Tables Vol C Tables 4.2.6.8 and 6.1.1.4'
Cu Cu 0.3201 1.2651 'International Tables Vol C Tables 4.2.6.8 and 6.1.1.4'
S S 0.1246 0.1234 'International Tables Vol C Tables 4.2.6.8 and 6.1.1.4'

loop_
_geom_angle_atom_site_label_1
_geom_angle_atom_site_label_2
_geom_angle_atom_site_label_3
_geom_angle
_geom_angle_site_symmetry_1
_geom_angle_site_symmetry_3
_geom_angle_publ_flag
O3 Cu1 O2 166.78(8) 7_566 . ?
O3 Cu1 O4 88.86(9) 7_566 7_566 ?
O2 Cu1 O4 88.53(9) . 7_566 ?
O3 Cu1 O1 89.46(8) 7_566 . ?
O2 Cu1 O1 90.14(8) . . ?
O4 Cu1 O1 166.84(8) 7_566 . ?
O3 Cu1 N1 100.11(9) 7_566 . ?
O2 Cu1 N1 93.09(9) . . ?
O4 Cu1 N1 98.46(9) 7_566 . ?
O1 Cu1 N1 94.69(9) . . ?
O3 Cu1 Cu1 85.78(6) 7_566 7_566 ?
O2 Cu1 Cu1 81.09(6) . 7_566 ?
O4 Cu1 Cu1 85.33(6) 7_566 7_566 ?
O1 Cu1 Cu1 81.52(6) . 7_566 ?
N1 Cu1 Cu1 173.01(6) . 7_566 ?
C21 S1 C15 89.16(14) . . ?
C14 O1 Cu1 125.41(18) . . ?
C7 O2 Cu1 125.71(18) . . ?
C7 O3 Cu1 120.76(18) . 7_566 ?
C14 O4 Cu1 121.72(18) . 7_566 ?
C19 O10 C22 117.0(2) . . ?
C15 N1 C16 110.7(2) . . ?
C15 N1 Cu1 122.83(19) . . ?
C16 N1 Cu1 124.41(18) . . ?
C15 N2 H2A 120.0 . . ?
C15 N2 H2B 120.0 . . ?
H2A N2 H2B 120.0 . . ?
O5 N3 O6 123.6(2) . . ?
O5 N3 C4 118.1(3) . . ?
O6 N3 C4 118.2(3) . . ?
O7 N4 O8 123.7(3) . . ?
O7 N4 C11 118.0(3) . . ?
O8 N4 C11 118.3(3) . . ?
C6 C1 C2 119.9(3) . . ?
C6 C1 C7 119.3(3) . . ?
C2 C1 C7 120.8(3) . . ?
C3 C2 C1 120.5(3) . . ?
C3 C2 H2 119.7 . . ?
C1 C2 H2 119.7 . . ?
C2 C3 C4 118.1(3) . . ?
C2 C3 H3 120.9 . . ?
C4 C3 H3 120.9 . . ?
C5 C4 C3 122.6(3) . . ?
C5 C4 N3 118.3(3) . . ?
C3 C4 N3 119.1(3) . . ?
C4 C5 C6 118.4(3) . . ?
C4 C5 H5 120.8 . . ?
C6 C5 H5 120.8 . . ?
C1 C6 C5 120.4(3) . . ?
C1 C6 H6 119.8 . . ?
C5 C6 H6 119.8 . . ?
O2 C7 O3 126.6(3) . . ?
O2 C7 C1 116.7(2) . . ?
O3 C7 C1 116.7(3) . . ?
C9 C8 C13 120.2(3) . . ?
C9 C8 C14 120.2(3) . . ?
C13 C8 C14 119.6(3) . . ?
C10 C9 C8 120.1(3) . . ?
C10 C9 H9 119.9 . . ?
C8 C9 H9 119.9 . . ?
C11 C10 C9 118.6(3) . . ?
C11 C10 H10 120.7 . . ?
C9 C10 H10 120.7 . . ?
C10 C11 C12 122.7(3) . . ?
C10 C11 N4 118.9(3) . . ?
C12 C11 N4 118.4(3) . . ?
C11 C12 C13 118.4(3) . . ?
C11 C12 H12 120.8 . . ?
C13 C12 H12 120.8 . . ?
C12 C13 C8 120.0(3) . . ?
C12 C13 H13 120.0 . . ?
C8 C13 H13 120.0 . . ?
O1 C14 O4 126.0(3) . . ?
O1 C14 C8 117.2(2) . . ?
O4 C14 C8 116.7(3) . . ?
N1 C15 N2 126.0(3) . . ?
N1 C15 S1 115.2(2) . . ?
N2 C15 S1 118.9(2) . . ?
C21 C16 C17 118.7(3) . . ?
C21 C16 N1 115.4(3) . . ?
C17 C16 N1 125.9(3) . . ?
C18 C17 C16 118.9(3) . . ?
C18 C17 H17 120.6 . . ?
C16 C17 H17 120.6 . . ?
C17 C18 C19 121.4(3) . . ?
C17 C18 H18 119.3 . . ?
C19 C18 H18 119.3 . . ?
O10 C19 C20 124.2(3) . . ?
O10 C19 C18 115.4(3) . . ?
C20 C19 C18 120.5(3) . . ?
C21 C20 C19 117.2(3) . . ?
C21 C20 H20 121.4 . . ?
C19 C20 H20 121.4 . . ?
C20 C21 C16 123.3(3) . . ?
C20 C21 S1 127.2(2) . . ?
C16 C21 S1 109.5(2) . . ?
O10 C22 H22A 109.5 . . ?
O10 C22 H22B 109.5 . . ?
H22A C22 H22B 109.5 . . ?
O10 C22 H22C 109.5 . . ?
H22A C22 H22C 109.5 . . ?
H22B C22 H22C 109.5 . . ?
C23 N5 C25 120.7(4) . . ?
C23 N5 C24 120.4(3) . . ?
C25 N5 C24 118.9(4) . . ?
O9 C23 N5 124.5(4) . . ?
O9 C23 H23 117.8 . . ?
N5 C23 H23 117.8 . . ?
N5 C24 H24A 109.5 . . ?
N5 C24 H24B 109.5 . . ?
H24A C24 H24B 109.5 . . ?
N5 C24 H24C 109.5 . . ?
H24A C24 H24C 109.5 . . ?
H24B C24 H24C 109.5 . . ?
N5 C25 H25A 109.5 . . ?
N5 C25 H25B 109.5 . . ?
H25A C25 H25B 109.5 . . ?
N5 C25 H25C 109.5 . . ?
H25A C25 H25C 109.5 . . ?
H25B C25 H25C 109.5 . . ?

loop_
_geom_bond_atom_site_label_1
_geom_bond_atom_site_label_2
_geom_bond_distance
_geom_bond_site_symmetry_2
_geom_bond_publ_flag
Cu1 O3 1.956(2) 7_566 ?
Cu1 O2 1.9723(19) . ?
Cu1 O4 1.971(2) 7_566 ?
Cu1 O1 1.989(2) . ?
Cu1 N1 2.163(2) . ?
Cu1 Cu1 2.6970(6) 7_566 ?
S1 C21 1.746(3) . ?
S1 C15 1.763(3) . ?
O1 C14 1.258(4) . ?
O2 C7 1.255(4) . ?
O3 C7 1.262(4) . ?
O3 Cu1 1.9558(19) 7_566 ?
O4 C14 1.260(3) . ?
O4 Cu1 1.971(2) 7_566 ?
O5 N3 1.219(4) . ?
O6 N3 1.229(4) . ?
O7 N4 1.223(4) . ?
O8 N4 1.229(4) . ?
O10 C19 1.368(4) . ?
O10 C22 1.426(4) . ?
N1 C15 1.310(4) . ?
N1 C16 1.403(4) . ?
N2 C15 1.336(4) . ?
N2 H2A 0.8600 . ?
N2 H2B 0.8600 . ?
N3 C4 1.476(4) . ?
N4 C11 1.469(4) . ?
C1 C6 1.382(4) . ?
C1 C2 1.385(4) . ?
C1 C7 1.504(4) . ?
C2 C3 1.385(4) . ?
C2 H2 0.9300 . ?
C3 C4 1.382(5) . ?
C3 H3 0.9300 . ?
C4 C5 1.371(5) . ?
C5 C6 1.388(4) . ?
C5 H5 0.9300 . ?
C6 H6 0.9300 . ?
C8 C9 1.396(4) . ?
C8 C13 1.397(4) . ?
C8 C14 1.505(4) . ?
C9 C10 1.382(4) . ?
C9 H9 0.9300 . ?
C10 C11 1.381(5) . ?
C10 H10 0.9300 . ?
C11 C12 1.387(5) . ?
C12 C13 1.387(4) . ?
C12 H12 0.9300 . ?
C13 H13 0.9300 . ?
C16 C21 1.392(4) . ?
C16 C17 1.403(4) . ?
C17 C18 1.385(4) . ?
C17 H17 0.9300 . ?
C18 C19 1.401(4) . ?
C18 H18 0.9300 . ?
C19 C20 1.394(5) . ?
C20 C21 1.389(4) . ?
C20 H20 0.9300 . ?
C22 H22A 0.9600 . ?
C22 H22B 0.9600 . ?
C22 H22C 0.9600 . ?
O9 C23 1.220(5) . ?
N5 C23 1.336(5) . ?
N5 C25 1.431(5) . ?
N5 C24 1.461(6) . ?
C23 H23 0.9300 . ?
C24 H24A 0.9600 . ?
C24 H24B 0.9600 . ?
C24 H24C 0.9600 . ?
C25 H25A 0.9600 . ?
C25 H25B 0.9600 . ?
C25 H25C 0.9600 . ?

loop_
_geom_torsion_atom_site_label_1
_geom_torsion_atom_site_label_2
_geom_torsion_atom_site_label_3
_geom_torsion_atom_site_label_4
_geom_torsion
_geom_torsion_site_symmetry_1
_geom_torsion_site_symmetry_2
_geom_torsion_site_symmetry_3
_geom_torsion_site_symmetry_4
_geom_torsion_publ_flag
O3 Cu1 O1 C14 86.9(2) 7_566 . . . ?
O2 Cu1 O1 C14 -79.9(2) . . . . ?
O4 Cu1 O1 C14 4.2(5) 7_566 . . . ?
N1 Cu1 O1 C14 -173.0(2) . . . . ?
Cu1 Cu1 O1 C14 1.1(2) 7_566 . . . ?
O3 Cu1 O2 C7 -7.9(5) 7_566 . . . ?
O4 Cu1 O2 C7 -86.6(2) 7_566 . . . ?
O1 Cu1 O2 C7 80.3(2) . . . . ?
N1 Cu1 O2 C7 175.0(2) . . . . ?
Cu1 Cu1 O2 C7 -1.1(2) 7_566 . . . ?
O3 Cu1 N1 C15 135.7(2) 7_566 . . . ?
O2 Cu1 N1 C15 -44.9(2) . . . . ?
O4 Cu1 N1 C15 -133.9(2) 7_566 . . . ?
O1 Cu1 N1 C15 45.5(2) . . . . ?
Cu1 Cu1 N1 C15 -11.4(7) 7_566 . . . ?
O3 Cu1 N1 C16 -62.1(2) 7_566 . . . ?
O2 Cu1 N1 C16 117.2(2) . . . . ?
O4 Cu1 N1 C16 28.3(2) 7_566 . . . ?
O1 Cu1 N1 C16 -152.4(2) . . . . ?
Cu1 Cu1 N1 C16 150.7(4) 7_566 . . . ?
C6 C1 C2 C3 0.9(5) . . . . ?
C7 C1 C2 C3 -178.2(3) . . . . ?
C1 C2 C3 C4 0.3(5) . . . . ?
C2 C3 C4 C5 -0.8(5) . . . . ?
C2 C3 C4 N3 176.6(3) . . . . ?
O5 N3 C4 C5 -1.1(4) . . . . ?
O6 N3 C4 C5 177.9(3) . . . . ?
O5 N3 C4 C3 -178.5(3) . . . . ?
O6 N3 C4 C3 0.4(4) . . . . ?
C3 C4 C5 C6 0.1(5) . . . . ?
N3 C4 C5 C6 -177.3(3) . . . . ?
C2 C1 C6 C5 -1.5(5) . . . . ?
C7 C1 C6 C5 177.6(3) . . . . ?
C4 C5 C6 C1 1.0(5) . . . . ?
Cu1 O2 C7 O3 -0.6(4) . . . . ?
Cu1 O2 C7 C1 -179.96(17) . . . . ?
Cu1 O3 C7 O2 2.7(4) 7_566 . . . ?
Cu1 O3 C7 C1 -177.90(18) 7_566 . . . ?
C6 C1 C7 O2 -4.7(4) . . . . ?
C2 C1 C7 O2 174.4(3) . . . . ?
C6 C1 C7 O3 175.9(3) . . . . ?
C2 C1 C7 O3 -5.0(4) . . . . ?
C13 C8 C9 C10 0.0(4) . . . . ?
C14 C8 C9 C10 179.6(2) . . . . ?
C8 C9 C10 C11 0.6(4) . . . . ?
C9 C10 C11 C12 -0.2(4) . . . . ?
C9 C10 C11 N4 179.5(3) . . . . ?
O7 N4 C11 C10 -2.7(4) . . . . ?
O8 N4 C11 C10 178.1(3) . . . . ?
O7 N4 C11 C12 177.0(3) . . . . ?
O8 N4 C11 C12 -2.2(4) . . . . ?
C10 C11 C12 C13 -0.7(5) . . . . ?
N4 C11 C12 C13 179.6(3) . . . . ?
C11 C12 C13 C8 1.3(4) . . . . ?
C9 C8 C13 C12 -1.0(4) . . . . ?
C14 C8 C13 C12 179.4(3) . . . . ?
Cu1 O1 C14 O4 -0.9(4) . . . . ?
Cu1 O1 C14 C8 179.43(16) . . . . ?
Cu1 O4 C14 O1 -0.1(4) 7_566 . . . ?
Cu1 O4 C14 C8 179.52(17) 7_566 . . . ?
C9 C8 C14 O1 -167.3(2) . . . . ?
C13 C8 C14 O1 12.3(4) . . . . ?
C9 C8 C14 O4 13.0(4) . . . . ?
C13 C8 C14 O4 -167.4(3) . . . . ?
C16 N1 C15 N2 177.7(3) . . . . ?
Cu1 N1 C15 N2 -18.0(4) . . . . ?
C16 N1 C15 S1 -0.7(3) . . . . ?
Cu1 N1 C15 S1 163.64(13) . . . . ?
C21 S1 C15 N1 -0.9(2) . . . . ?
C21 S1 C15 N2 -179.5(3) . . . . ?
C15 N1 C16 C21 2.6(4) . . . . ?
Cu1 N1 C16 C21 -161.5(2) . . . . ?
C15 N1 C16 C17 -178.1(3) . . . . ?
Cu1 N1 C16 C17 17.9(4) . . . . ?
C21 C16 C17 C18 1.1(4) . . . . ?
N1 C16 C17 C18 -178.2(3) . . . . ?
C16 C17 C18 C19 1.3(4) . . . . ?
C22 O10 C19 C20 6.7(4) . . . . ?
C22 O10 C19 C18 -174.3(3) . . . . ?
C17 C18 C19 O10 178.8(3) . . . . ?
C17 C18 C19 C20 -2.2(4) . . . . ?
O10 C19 C20 C21 179.5(3) . . . . ?
C18 C19 C20 C21 0.6(4) . . . . ?
C19 C20 C21 C16 1.9(5) . . . . ?
C19 C20 C21 S1 -178.3(2) . . . . ?
C17 C16 C21 C20 -2.8(4) . . . . ?
N1 C16 C21 C20 176.6(3) . . . . ?
C17 C16 C21 S1 177.4(2) . . . . ?
N1 C16 C21 S1 -3.2(3) . . . . ?
C15 S1 C21 C20 -177.6(3) . . . . ?
C15 S1 C21 C16 2.2(2) . . . . ?
C25 N5 C23 O9 -4.7(7) . . . . ?
C24 N5 C23 O9 172.1(5) . . . . ?
